data_4086256
loop_
_publ_author_name
'Knorn, Matthias'
'Lutsker, Eugen'
'Reiser, Oliver'

_publ_section_title
;
 Synthesis of New Chiral Bidentate Isonitrile--Acyclic Diaminocarbene
 Palladium(II) Compounds and Their Catalytic Activity
;
_journal_issue 18
_journal_name_full Organometallics
_journal_page_first 4515
_journal_paper_doi 10.1021/acs.organomet.5b00516
_journal_volume 34
_journal_year 2015
_chemical_absolute_configuration ad
_chemical_formula_moiety 'C32 H52 Cl2 N3 O3 P Pd'
_chemical_formula_sum 'C32 H52 Cl2 N3 O3 P Pd'
_chemical_formula_weight 735.03
_space_group_crystal_system monoclinic
_space_group_IT_number 4
_space_group_name_Hall 'P 2yb'
_space_group_name_H-M_alt 'P 1 21 1'
_symmetry_space_group_name_Hall 'P 2yb'
_symmetry_space_group_name_H-M 'P 1 21 1'
_atom_sites_solution_hydrogens geom
_audit_creation_date 2015-04-21
_audit_creation_method
;
Olex2 1.2-alpha
(compiled 2015.01.26 svn.r3150 for OlexSys, GUI svn.r4998)
;
_cell_angle_alpha 90
_cell_angle_beta 95.6935(15)
_cell_angle_gamma 90
_cell_formula_units_Z 2
_cell_length_a 9.56244(16)
_cell_length_b 17.2200(3)
_cell_length_c 10.7458(2)
_cell_measurement_reflns_used 4057
_cell_measurement_temperature 122.98(17)
_cell_measurement_theta_max 70.2480
_cell_measurement_theta_min 4.1120
_cell_volume 1760.73(5)
_computing_cell_refinement
;
CrysAlisPro, Agilent Technologies,
Version 1.171.36.28 (release 01-02-2013 CrysAlis171 .NET)
(compiled Feb  1 2013,16:14:44)
;
_computing_data_collection
;
CrysAlisPro, Agilent Technologies,
Version 1.171.36.28 (release 01-02-2013 CrysAlis171 .NET)
(compiled Feb  1 2013,16:14:44)
;
_computing_data_reduction
;
CrysAlisPro, Agilent Technologies,
Version 1.171.36.28 (release 01-02-2013 CrysAlis171 .NET)
(compiled Feb  1 2013,16:14:44)
;
_computing_molecular_graphics 'Olex2 (Dolomanov et al., 2009)'
_computing_publication_material 'Olex2 (Dolomanov et al., 2009)'
_computing_structure_refinement 'ShelXL (Sheldrick, 2008)'
_diffrn_ambient_temperature 122.98(17)
_diffrn_detector_area_resol_mean 10.3546
_diffrn_measured_fraction_theta_full 0.978
_diffrn_measured_fraction_theta_max 0.956
_diffrn_measurement_details
;
  1 omega -117.00  -17.00   0.5000    8.0000
omega____ theta____ kappa____ phi______ frames
    -      -41.2064  -37.0000   30.0000 200

  2 omega    2.00   98.00   0.5000    8.0000
omega____ theta____ kappa____ phi______ frames
    -       41.2064 -125.0000    0.0000 192

  3 omega   33.00   76.00   0.5000   45.0000
omega____ theta____ kappa____ phi______ frames
    -      101.1429  -45.0000   60.0000 86

  4 omega   34.00  121.00   0.5000   45.0000
omega____ theta____ kappa____ phi______ frames
    -      101.1429 -125.0000  120.0000 174

  5 omega   46.00   77.00   0.5000   45.0000
omega____ theta____ kappa____ phi______ frames
    -      101.1429  -45.0000   90.0000 62

  6 omega   74.00  144.00   0.5000   45.0000
omega____ theta____ kappa____ phi______ frames
    -      101.1429   45.0000 -150.0000 140

  7 omega   28.00  158.00   0.5000   45.0000
omega____ theta____ kappa____ phi______ frames
    -      101.1429    0.0000    0.0000 260

  8 omega -115.00  -12.00   0.5000    8.0000
omega____ theta____ kappa____ phi______ frames
    -      -41.2064  -57.0000  150.0000 206

  9 omega -120.00   -8.00   0.5000    8.0000
omega____ theta____ kappa____ phi______ frames
    -      -41.2064  -77.0000  -60.0000 224

 10 omega   23.00   48.00   0.5000   45.0000
omega____ theta____ kappa____ phi______ frames
    -      101.1429  -30.0000 -180.0000 50
;
_diffrn_measurement_device_type 'SuperNova, Single source at offset, Atlas'
_diffrn_measurement_method '\w scans'
_diffrn_orient_matrix_UB_11 -0.1502767000
_diffrn_orient_matrix_UB_12 -0.0222067000
_diffrn_orient_matrix_UB_13 0.0266341000
_diffrn_orient_matrix_UB_21 0.0355713000
_diffrn_orient_matrix_UB_22 0.0212622000
_diffrn_orient_matrix_UB_23 0.1388687000
_diffrn_orient_matrix_UB_31 -0.0488905000
_diffrn_orient_matrix_UB_32 0.0839213000
_diffrn_orient_matrix_UB_33 -0.0279663000
_diffrn_radiation_monochromator mirror
_diffrn_radiation_type CuK\a
_diffrn_radiation_wavelength 1.54184
_diffrn_reflns_av_R_equivalents 0.0458
_diffrn_reflns_av_unetI/netI 0.0671
_diffrn_reflns_laue_measured_fraction_full 0.978
_diffrn_reflns_laue_measured_fraction_max 0.956
_diffrn_reflns_limit_h_max 11
_diffrn_reflns_limit_h_min -9
_diffrn_reflns_limit_k_max 20
_diffrn_reflns_limit_k_min -18
_diffrn_reflns_limit_l_max 13
_diffrn_reflns_limit_l_min -11
_diffrn_reflns_number 7961
_diffrn_reflns_point_group_measured_fraction_full 0.743
_diffrn_reflns_point_group_measured_fraction_max 0.718
_diffrn_reflns_theta_full 67.500
_diffrn_reflns_theta_max 70.857
_diffrn_reflns_theta_min 4.134
_diffrn_source 'SuperNova (Cu) X-ray Source'
_exptl_absorpt_coefficient_mu 6.350
_exptl_absorpt_correction_T_max 0.935
_exptl_absorpt_correction_T_min 0.585
_exptl_absorpt_correction_type analytical
_exptl_absorpt_process_details
;
CrysAlisPro, Agilent Technologies,
Version 1.171.36.28 (release 01-02-2013 CrysAlis171 .NET)
(compiled Feb  1 2013,16:14:44)
Analytical numeric absorption correction using a multifaceted crystal
            model based on expressions derived by R.C. Clark & J.S. Reid.
(Clark, R. C. & Reid, J. S. (1995). Acta Cryst. A51, 887-897)
;
_exptl_crystal_colour colourless
_exptl_crystal_density_diffrn 1.386
_exptl_crystal_description needle
_exptl_crystal_F_000 768
_exptl_crystal_size_max 0.1821
_exptl_crystal_size_mid 0.0199
_exptl_crystal_size_min 0.0104
_refine_diff_density_max 1.044
_refine_diff_density_min -1.041
_refine_diff_density_rms 0.083
_refine_ls_abs_structure_details
;
 Flack x determined using 1330 quotients [(I+)-(I-)]/[(I+)+(I-)]
 (Parsons, Flack and Wagner, Acta Cryst. B69 (2013) 249-259).
;
_refine_ls_abs_structure_Flack 0.005(9)
_refine_ls_extinction_method none
_refine_ls_goodness_of_fit_ref 1.012
_refine_ls_hydrogen_treatment constr
_refine_ls_matrix_type full
_refine_ls_number_parameters 379
_refine_ls_number_reflns 4862
_refine_ls_number_restraints 1
_refine_ls_restrained_S_all 1.012
_refine_ls_R_factor_all 0.0430
_refine_ls_R_factor_gt 0.0396
_refine_ls_shift/su_max 0.001
_refine_ls_shift/su_mean 0.000
_refine_ls_structure_factor_coef Fsqd
_refine_ls_weighting_details 'w=1/[\s^2^(Fo^2^)+(0.0554P)^2^] where P=(Fo^2^+2Fc^2^)/3'
_refine_ls_weighting_scheme calc
_refine_ls_wR_factor_gt 0.0983
_refine_ls_wR_factor_ref 0.1008
_reflns_Friedel_coverage 0.450
_reflns_friedel_fraction_full 0.490
_reflns_friedel_fraction_max 0.461
_reflns_number_gt 4555
_reflns_number_total 4862
_reflns_threshold_expression 'I > 2\s(I)'
_cod_data_source_file om5b00516_si_003.cif
_cod_data_source_block m065
_cod_database_code 4086256
_chemical_oxdiff_formula 'C32 H52 N3 O3 P1 Pd1 Cl2'
_shelx_space_group_comment
;
The symmetry employed for this shelxl refinement is uniquely defined
by the following loop, which should always be used as a source of
symmetry information in preference to the above space-group names.
They are only intended as comments.
;
_reflns_odcompleteness_completeness 98.82
_reflns_odcompleteness_iscentric 1
_reflns_odcompleteness_theta 64.99
_olex2_refinement_description
;
1. Fixed Uiso
 At 1.2 times of:
  All C(H) groups, All C(H,H) groups, All C(H,H,H) groups, All N(H) groups
2.a Ternary CH refined with riding coordinates:
 C2(H2), C15(H15), C21(H21), C27(H27)
2.b Secondary CH2 refined with riding coordinates:
 C7(H7A,H7B), C14(H14A,H14B), C22(H22A,H22B), C23(H23A,H23B), C24(H24A,H24B),
 C25(H25A,H25B), C26(H26A,H26B), C28(H28A,H28B), C29(H29A,H29B), C30(H30A,H30B),
  C31(H31A,H31B), C32(H32A,H32B)
2.c Me refined with riding coordinates:
 C4(H4A,H4B,H4C), C5(H5A,H5B,H5C), C6(H6A,H6B,H6C), C17(H17A,H17B,H17C),
 C18(H18A,H18B,H18C), C19(H19A,H19B,H19C)
2.d Aromatic/amide H refined with riding coordinates:
 C9(H9), C10(H10), C11(H11), C12(H12), C13(H13), N2(H2A)
;
_shelx_shelxl_version_number 2014/7
_olex2_submission_special_instructions 'No special instructions were received'

loop_
_space_group_symop_operation_xyz
'x, y, z'
'-x, y+1/2, -z'

loop_
_atom_site_label
_atom_site_type_symbol
_atom_site_fract_x
_atom_site_fract_y
_atom_site_fract_z
_atom_site_U_iso_or_equiv
_atom_site_adp_type
_atom_site_occupancy
_atom_site_site_symmetry_order
_atom_site_calc_flag
_atom_site_refinement_flags_posn
C1 C 0.6669(7) 0.7896(4) 0.6095(6) 0.0252(14) Uani 1 1 d .
C2 C 0.7049(8) 0.9353(4) 0.6567(6) 0.0288(15) Uani 1 1 d .
H2 H 0.6120 0.9594 0.6285 0.035 Uiso 1 1 calc R
C3 C 0.7432(9) 0.9606(5) 0.7930(7) 0.0329(17) Uani 1 1 d .
C4 C 0.8771(9) 0.9208(6) 0.8509(7) 0.0423(19) Uani 1 1 d .
H4A H 0.9558 0.9347 0.8034 0.051 Uiso 1 1 calc R
H4B H 0.8975 0.9378 0.9379 0.051 Uiso 1 1 calc R
H4C H 0.8639 0.8644 0.8487 0.051 Uiso 1 1 calc R
C5 C 0.6212(10) 0.9383(5) 0.8683(7) 0.042(2) Uani 1 1 d .
H5A H 0.5348 0.9636 0.8318 0.051 Uiso 1 1 calc R
H5B H 0.6085 0.8819 0.8660 0.051 Uiso 1 1 calc R
H5C H 0.6422 0.9553 0.9552 0.051 Uiso 1 1 calc R
C6 C 0.7601(9) 1.0494(5) 0.7927(7) 0.0405(19) Uani 1 1 d .
H6A H 0.6729 1.0734 0.7552 0.049 Uiso 1 1 calc R
H6B H 0.7805 1.0680 0.8788 0.049 Uiso 1 1 calc R
H6C H 0.8376 1.0636 0.7440 0.049 Uiso 1 1 calc R
C7 C 0.8062(9) 0.9603(5) 0.5646(7) 0.0344(17) Uani 1 1 d .
H7A H 0.8054 1.0176 0.5557 0.041 Uiso 1 1 calc R
H7B H 0.9030 0.9436 0.5940 0.041 Uiso 1 1 calc R
C8 C 0.7958(8) 1.0085(5) 0.2424(6) 0.0306(16) Uani 1 1 d .
C9 C 0.8955(9) 1.0484(5) 0.1786(7) 0.0389(19) Uani 1 1 d .
H9 H 0.9895 1.0301 0.1815 0.047 Uiso 1 1 calc R
C10 C 0.8551(10) 1.1147(5) 0.1114(7) 0.0406(19) Uani 1 1 d .
H10 H 0.9206 1.1416 0.0662 0.049 Uiso 1 1 calc R
C11 C 0.7173(10) 1.1417(5) 0.1107(7) 0.0410(19) Uani 1 1 d .
H11 H 0.6887 1.1866 0.0635 0.049 Uiso 1 1 calc R
C12 C 0.6228(8) 1.1039(5) 0.1774(7) 0.0356(17) Uani 1 1 d .
H12 H 0.5301 1.1236 0.1783 0.043 Uiso 1 1 calc R
C13 C 0.6619(8) 1.0376(5) 0.2429(7) 0.0352(17) Uani 1 1 d .
H13 H 0.5960 1.0116 0.2889 0.042 Uiso 1 1 calc R
C14 C 0.8312(8) 0.7778(5) 0.3112(7) 0.0321(16) Uani 1 1 d .
H14A H 0.8425 0.7828 0.4034 0.039 Uiso 1 1 calc R
H14B H 0.9226 0.7610 0.2844 0.039 Uiso 1 1 calc R
C15 C 0.7225(7) 0.7159(4) 0.2748(6) 0.0264(15) Uani 1 1 d .
H15 H 0.7413 0.6716 0.3344 0.032 Uiso 1 1 calc R
C16 C 0.7242(7) 0.6826(6) 0.1396(6) 0.0308(15) Uani 1 1 d .
C17 C 0.6918(10) 0.7424(5) 0.0391(7) 0.045(2) Uani 1 1 d .
H17A H 0.7603 0.7848 0.0505 0.053 Uiso 1 1 calc R
H17B H 0.6969 0.7184 -0.0430 0.053 Uiso 1 1 calc R
H17C H 0.5970 0.7630 0.0443 0.053 Uiso 1 1 calc R
C18 C 0.6199(9) 0.6155(5) 0.1253(8) 0.0402(19) Uani 1 1 d .
H18A H 0.6434 0.5774 0.1918 0.048 Uiso 1 1 calc R
H18B H 0.5247 0.6352 0.1311 0.048 Uiso 1 1 calc R
H18C H 0.6246 0.5907 0.0437 0.048 Uiso 1 1 calc R
C19 C 0.8709(8) 0.6472(6) 0.1278(8) 0.046(2) Uani 1 1 d .
H19A H 0.8918 0.6082 0.1935 0.055 Uiso 1 1 calc R
H19B H 0.8719 0.6226 0.0457 0.055 Uiso 1 1 calc R
H19C H 0.9420 0.6883 0.1370 0.055 Uiso 1 1 calc R
C20 C 0.5173(7) 0.7399(4) 0.3952(7) 0.0267(14) Uani 1 1 d .
C21 C 0.3160(8) 0.8187(4) 0.2949(6) 0.0274(15) Uani 1 1 d .
H21 H 0.2277 0.8369 0.3284 0.033 Uiso 1 1 calc R
C22 C 0.3930(8) 0.8931(5) 0.2631(7) 0.0321(16) Uani 1 1 d .
H22A H 0.4166 0.9239 0.3400 0.039 Uiso 1 1 calc R
H22B H 0.4816 0.8796 0.2278 0.039 Uiso 1 1 calc R
C23 C 0.3003(10) 0.9408(5) 0.1688(8) 0.0398(19) Uani 1 1 d .
H23A H 0.3525 0.9874 0.1456 0.048 Uiso 1 1 calc R
H23B H 0.2161 0.9584 0.2075 0.048 Uiso 1 1 calc R
C24 C 0.2543(9) 0.8941(5) 0.0512(7) 0.0405(19) Uani 1 1 d .
H24A H 0.3379 0.8795 0.0089 0.049 Uiso 1 1 calc R
H24B H 0.1923 0.9263 -0.0072 0.049 Uiso 1 1 calc R
C25 C 0.1754(8) 0.8202(5) 0.0850(7) 0.0368(17) Uani 1 1 d .
H25A H 0.0881 0.8350 0.1215 0.044 Uiso 1 1 calc R
H25B H 0.1489 0.7897 0.0083 0.044 Uiso 1 1 calc R
C26 C 0.2667(8) 0.7705(5) 0.1786(6) 0.0319(16) Uani 1 1 d .
H26A H 0.3492 0.7511 0.1393 0.038 Uiso 1 1 calc R
H26B H 0.2121 0.7252 0.2032 0.038 Uiso 1 1 calc R
C27 C 0.3127(7) 0.7607(4) 0.5101(6) 0.0277(15) Uani 1 1 d .
H27 H 0.3726 0.7273 0.5700 0.033 Uiso 1 1 calc R
C28 C 0.2873(8) 0.8360(4) 0.5770(7) 0.0318(16) Uani 1 1 d .
H28A H 0.2304 0.8713 0.5195 0.038 Uiso 1 1 calc R
H28B H 0.3784 0.8617 0.6021 0.038 Uiso 1 1 calc R
C29 C 0.2112(10) 0.8212(6) 0.6920(8) 0.044(2) Uani 1 1 d .
H29A H 0.1901 0.8713 0.7310 0.053 Uiso 1 1 calc R
H29B H 0.2727 0.7908 0.7536 0.053 Uiso 1 1 calc R
C30 C 0.0733(9) 0.7763(5) 0.6578(8) 0.044(2) Uani 1 1 d .
H30A H 0.0298 0.7640 0.7353 0.052 Uiso 1 1 calc R
H30B H 0.0071 0.8097 0.6051 0.052 Uiso 1 1 calc R
C31 C 0.0970(8) 0.7016(5) 0.5883(7) 0.0363(19) Uani 1 1 d .
H31A H 0.0052 0.6773 0.5616 0.044 Uiso 1 1 calc R
H31B H 0.1516 0.6651 0.6452 0.044 Uiso 1 1 calc R
C32 C 0.1758(8) 0.7160(5) 0.4738(7) 0.0337(17) Uani 1 1 d .
H32A H 0.1155 0.7462 0.4110 0.040 Uiso 1 1 calc R
H32B H 0.1977 0.6657 0.4356 0.040 Uiso 1 1 calc R
N1 N 0.6874(6) 0.8520(4) 0.6446(6) 0.0296(13) Uani 1 1 d .
N2 N 0.5821(6) 0.7459(4) 0.2919(5) 0.0287(12) Uani 1 1 d .
H2A H 0.5368 0.7700 0.2279 0.034 Uiso 1 1 calc R
N3 N 0.3908(6) 0.7723(4) 0.3980(5) 0.0267(12) Uani 1 1 d .
O1 O 0.7609(5) 0.9244(3) 0.4468(4) 0.0333(11) Uani 1 1 d .
O2 O 0.7955(5) 0.8531(3) 0.2569(4) 0.0307(11) Uani 1 1 d .
O3 O 1.0052(6) 0.9235(3) 0.3712(5) 0.0396(12) Uani 1 1 d .
P1 P 0.8548(2) 0.92632(12) 0.33385(17) 0.0322(4) Uani 1 1 d .
Cl1 Cl 0.7429(2) 0.63508(11) 0.72677(16) 0.0360(4) Uani 1 1 d .
Cl2 Cl 0.5450(2) 0.56850(11) 0.46642(18) 0.0384(4) Uani 1 1 d .
Pd1 Pd 0.61752(4) 0.68833(3) 0.54747(4) 0.02506(13) Uani 1 1 d .

loop_
_atom_site_aniso_label
_atom_site_aniso_U_11
_atom_site_aniso_U_22
_atom_site_aniso_U_33
_atom_site_aniso_U_23
_atom_site_aniso_U_13
_atom_site_aniso_U_12
C1 0.021(3) 0.029(4) 0.025(3) 0.005(3) 0.001(3) 0.004(3)
C2 0.033(4) 0.029(4) 0.024(3) -0.005(3) -0.001(3) 0.002(3)
C3 0.041(4) 0.035(4) 0.022(3) -0.005(3) 0.002(3) 0.003(3)
C4 0.049(5) 0.050(5) 0.026(3) 0.001(4) -0.006(3) 0.009(4)
C5 0.050(5) 0.044(5) 0.034(4) -0.001(4) 0.007(4) 0.007(4)
C6 0.049(5) 0.040(5) 0.032(4) -0.011(4) 0.002(4) -0.008(4)
C7 0.044(4) 0.031(4) 0.027(3) 0.000(3) -0.001(3) -0.003(3)
C8 0.036(4) 0.033(4) 0.023(3) 0.000(3) 0.004(3) -0.001(3)
C9 0.036(4) 0.049(5) 0.033(4) -0.013(4) 0.009(3) -0.001(4)
C10 0.054(5) 0.041(5) 0.029(4) 0.000(3) 0.015(4) -0.005(4)
C11 0.057(5) 0.038(5) 0.027(3) -0.002(3) -0.001(3) 0.000(4)
C12 0.030(4) 0.037(4) 0.039(4) -0.002(3) -0.002(3) 0.001(3)
C13 0.034(4) 0.039(4) 0.032(4) -0.008(3) 0.001(3) -0.010(3)
C14 0.029(4) 0.040(4) 0.028(3) -0.002(3) 0.003(3) 0.007(3)
C15 0.026(3) 0.032(4) 0.022(3) -0.001(3) 0.008(3) 0.003(3)
C16 0.033(3) 0.037(4) 0.024(3) -0.006(4) 0.008(2) 0.002(4)
C17 0.060(6) 0.046(5) 0.029(4) 0.001(4) 0.014(4) -0.006(4)
C18 0.038(4) 0.050(5) 0.032(4) -0.013(4) 0.002(3) -0.007(4)
C19 0.029(4) 0.062(6) 0.048(5) -0.016(5) 0.009(4) 0.003(4)
C20 0.028(4) 0.018(3) 0.035(4) 0.001(3) 0.006(3) -0.003(3)
C21 0.030(4) 0.028(4) 0.024(3) -0.001(3) 0.004(3) 0.003(3)
C22 0.033(4) 0.031(4) 0.033(4) -0.003(3) 0.003(3) -0.002(3)
C23 0.044(5) 0.036(5) 0.040(4) 0.007(4) 0.003(4) 0.004(4)
C24 0.048(5) 0.045(5) 0.028(4) 0.000(4) -0.002(3) 0.007(4)
C25 0.033(4) 0.040(4) 0.035(4) -0.005(3) -0.004(3) 0.004(3)
C26 0.031(4) 0.035(4) 0.028(3) -0.005(3) 0.001(3) 0.001(3)
C27 0.023(3) 0.032(4) 0.029(3) 0.002(3) 0.002(3) 0.007(3)
C28 0.028(4) 0.035(4) 0.032(4) -0.002(3) 0.001(3) 0.003(3)
C29 0.055(5) 0.048(5) 0.032(4) -0.001(4) 0.012(4) 0.013(4)
C30 0.038(4) 0.054(5) 0.042(4) 0.014(4) 0.017(4) 0.017(4)
C31 0.031(3) 0.045(6) 0.033(3) 0.006(4) 0.007(3) -0.005(4)
C32 0.027(4) 0.044(5) 0.031(3) 0.003(3) 0.005(3) 0.001(3)
N1 0.029(3) 0.033(4) 0.026(3) 0.002(3) 0.002(2) -0.001(3)
N2 0.024(3) 0.033(3) 0.029(3) 0.001(3) 0.001(2) 0.002(3)
N3 0.026(3) 0.033(3) 0.022(3) -0.001(2) 0.004(2) 0.001(2)
O1 0.036(3) 0.038(3) 0.026(2) -0.001(2) 0.002(2) -0.002(2)
O2 0.033(3) 0.033(3) 0.026(2) -0.001(2) 0.004(2) -0.003(2)
O3 0.036(3) 0.045(3) 0.036(3) -0.002(3) -0.002(2) -0.003(3)
P1 0.0337(10) 0.0357(10) 0.0276(8) -0.0010(8) 0.0044(7) -0.0023(8)
Cl1 0.0367(10) 0.0392(10) 0.0312(8) 0.0066(8) -0.0012(7) 0.0046(8)
Cl2 0.0427(10) 0.0308(9) 0.0405(9) -0.0017(8) -0.0013(8) -0.0072(8)
Pd1 0.0244(2) 0.0268(2) 0.0240(2) 0.0002(2) 0.00258(15) 0.0000(3)

loop_
_atom_type_symbol
_atom_type_description
_atom_type_scat_dispersion_real
_atom_type_scat_dispersion_imag
_atom_type_scat_source
C C 0.0181 0.0091 'International Tables Vol C Tables 4.2.6.8 and 6.1.1.4'
H H 0.0000 0.0000 'International Tables Vol C Tables 4.2.6.8 and 6.1.1.4'
N N 0.0311 0.0180 'International Tables Vol C Tables 4.2.6.8 and 6.1.1.4'
O O 0.0492 0.0322 'International Tables Vol C Tables 4.2.6.8 and 6.1.1.4'
P P 0.2955 0.4335 'International Tables Vol C Tables 4.2.6.8 and 6.1.1.4'
Cl Cl 0.3639 0.7018 'International Tables Vol C Tables 4.2.6.8 and 6.1.1.4'
Pd Pd 0.1215 3.9337 'International Tables Vol C Tables 4.2.6.8 and 6.1.1.4'

loop_
_exptl_crystal_face_index_h
_exptl_crystal_face_index_k
_exptl_crystal_face_index_l
_exptl_crystal_face_perp_dist
_exptl_oxdiff_crystal_face_indexfrac_h
_exptl_oxdiff_crystal_face_indexfrac_k
_exptl_oxdiff_crystal_face_indexfrac_l
_exptl_oxdiff_crystal_face_x
_exptl_oxdiff_crystal_face_y
_exptl_oxdiff_crystal_face_z
-6 0 1 0.0052 -6.0000 0.0001 1.0000 0.9283 -0.0746 0.2654
6 0 -1 0.0052 6.0000 -0.0001 -1.0000 -0.9283 0.0746 -0.2654
0 0 -7 0.0100 -0.0000 -0.0001 -7.0000 -0.1864 -0.9721 0.1958
0 0 7 0.0100 0.0000 0.0001 7.0000 0.1864 0.9721 -0.1958
2 -11 -1 0.0835 2.0000 -11.0000 -1.0000 -0.0829 -0.3016 -0.9930
-2 11 1 0.0835 -2.0000 11.0000 1.0000 0.0829 0.3016 0.9930

loop_
_geom_angle_atom_site_label_1
_geom_angle_atom_site_label_2
_geom_angle_atom_site_label_3
_geom_angle
N1 C1 Pd1 175.4(6)
C7 C2 C3 115.8(6)
N1 C2 C3 112.4(6)
N1 C2 C7 107.4(6)
C2 C3 C6 107.2(6)
C4 C3 C2 111.8(6)
C4 C3 C5 108.9(7)
C4 C3 C6 111.3(7)
C5 C3 C2 108.1(7)
C5 C3 C6 109.6(7)
O1 C7 C2 107.2(6)
C9 C8 P1 117.6(6)
C13 C8 C9 120.0(7)
C13 C8 P1 122.0(6)
C10 C9 C8 119.3(8)
C9 C10 C11 119.4(8)
C12 C11 C10 120.6(8)
C11 C12 C13 120.1(8)
C12 C13 C8 120.4(7)
O2 C14 C15 113.5(6)
C14 C15 C16 115.4(6)
N2 C15 C14 109.5(6)
N2 C15 C16 109.8(6)
C17 C16 C15 113.3(7)
C17 C16 C18 111.2(7)
C17 C16 C19 109.6(6)
C18 C16 C15 107.8(6)
C18 C16 C19 106.4(8)
C19 C16 C15 108.2(6)
N2 C20 N3 119.0(7)
N2 C20 Pd1 119.2(5)
N3 C20 Pd1 121.6(5)
C22 C21 C26 112.7(6)
N3 C21 C22 114.1(6)
N3 C21 C26 113.7(6)
C23 C22 C21 109.8(7)
C22 C23 C24 111.6(7)
C23 C24 C25 110.3(7)
C26 C25 C24 110.9(7)
C25 C26 C21 110.0(6)
C28 C27 C32 112.2(6)
N3 C27 C28 112.7(6)
N3 C27 C32 110.1(6)
C27 C28 C29 110.8(7)
C28 C29 C30 111.0(7)
C31 C30 C29 112.1(7)
C30 C31 C32 111.7(7)
C31 C32 C27 110.7(6)
C1 N1 C2 165.9(7)
C20 N2 C15 125.9(6)
C20 N3 C21 125.2(6)
C20 N3 C27 119.3(6)
C21 N3 C27 115.5(5)
C7 O1 P1 121.5(5)
C14 O2 P1 116.4(4)
O1 P1 C8 105.5(3)
O1 P1 O2 100.5(3)
O2 P1 C8 105.5(3)
O3 P1 C8 115.4(4)
O3 P1 O1 114.1(3)
O3 P1 O2 114.2(3)
C1 Pd1 C20 87.8(3)
C1 Pd1 Cl1 89.0(2)
C1 Pd1 Cl2 176.5(2)
C20 Pd1 Cl1 176.5(2)
C20 Pd1 Cl2 89.2(2)
Cl2 Pd1 Cl1 94.01(7)

loop_
_geom_bond_atom_site_label_1
_geom_bond_atom_site_label_2
_geom_bond_distance
C1 N1 1.149(10)
C1 Pd1 1.909(8)
C2 C3 1.537(9)
C2 C7 1.515(10)
C2 N1 1.448(10)
C3 C4 1.530(11)
C3 C5 1.533(11)
C3 C6 1.538(12)
C7 O1 1.436(9)
C8 C9 1.407(11)
C8 C13 1.375(11)
C8 P1 1.783(8)
C9 C10 1.384(12)
C10 C11 1.397(13)
C11 C12 1.373(12)
C12 C13 1.374(12)
C14 C15 1.512(11)
C14 O2 1.448(9)
C15 C16 1.564(9)
C15 N2 1.467(9)
C16 C17 1.502(12)
C16 C18 1.524(12)
C16 C19 1.547(10)
C20 N2 1.329(9)
C20 N3 1.335(9)
C20 Pd1 2.018(7)
C21 C22 1.533(10)
C21 C26 1.535(10)
C21 N3 1.490(9)
C22 C23 1.519(11)
C23 C24 1.524(12)
C24 C25 1.541(12)
C25 C26 1.527(11)
C27 C28 1.514(10)
C27 C32 1.535(10)
C27 N3 1.493(8)
C28 C29 1.516(10)
C29 C30 1.541(13)
C30 C31 1.516(12)
C31 C32 1.525(10)
O1 P1 1.581(5)
O2 P1 1.582(5)
O3 P1 1.455(6)
Cl1 Pd1 2.3520(18)
Cl2 Pd1 2.3192(19)

loop_
_geom_torsion_atom_site_label_1
_geom_torsion_atom_site_label_2
_geom_torsion_atom_site_label_3
_geom_torsion_atom_site_label_4
_geom_torsion
C2 C7 O1 P1 -170.1(5)
C3 C2 C7 O1 173.9(6)
C3 C2 N1 C1 178(3)
C7 C2 C3 C4 -66.6(9)
C7 C2 C3 C5 173.6(7)
C7 C2 C3 C6 55.5(9)
C7 C2 N1 C1 -53(3)
C7 O1 P1 C8 -93.8(6)
C7 O1 P1 O2 156.7(6)
C7 O1 P1 O3 33.9(7)
C8 C9 C10 C11 1.5(12)
C9 C8 C13 C12 2.5(11)
C9 C8 P1 O1 148.1(6)
C9 C8 P1 O2 -106.0(6)
C9 C8 P1 O3 21.1(7)
C9 C10 C11 C12 1.1(12)
C10 C11 C12 C13 -1.9(12)
C11 C12 C13 C8 0.1(12)
C13 C8 C9 C10 -3.3(11)
C13 C8 P1 O1 -25.5(7)
C13 C8 P1 O2 80.4(7)
C13 C8 P1 O3 -152.4(6)
C14 C15 C16 C17 -62.7(8)
C14 C15 C16 C18 173.8(7)
C14 C15 C16 C19 59.0(9)
C14 C15 N2 C20 -90.7(8)
C14 O2 P1 C8 179.1(5)
C14 O2 P1 O1 -71.4(5)
C14 O2 P1 O3 51.3(5)
C15 C14 O2 P1 151.3(5)
C16 C15 N2 C20 141.6(7)
C21 C22 C23 C24 -56.2(9)
C22 C21 C26 C25 -55.4(8)
C22 C21 N3 C20 -62.3(9)
C22 C21 N3 C27 119.5(6)
C22 C23 C24 C25 57.8(9)
C23 C24 C25 C26 -57.3(9)
C24 C25 C26 C21 55.7(8)
C26 C21 C22 C23 55.3(8)
C26 C21 N3 C20 68.8(9)
C26 C21 N3 C27 -109.4(7)
C27 C28 C29 C30 -55.3(9)
C28 C27 C32 C31 -55.4(8)
C28 C27 N3 C20 117.3(7)
C28 C27 N3 C21 -64.4(8)
C28 C29 C30 C31 54.6(9)
C29 C30 C31 C32 -53.8(9)
C30 C31 C32 C27 53.6(8)
C32 C27 C28 C29 56.6(8)
C32 C27 N3 C20 -116.7(7)
C32 C27 N3 C21 61.6(8)
N1 C2 C3 C4 57.3(9)
N1 C2 C3 C5 -62.5(8)
N1 C2 C3 C6 179.5(6)
N1 C2 C7 O1 47.4(8)
N2 C15 C16 C17 61.5(8)
N2 C15 C16 C18 -61.9(8)
N2 C15 C16 C19 -176.7(7)
N2 C20 N3 C21 -2.7(11)
N2 C20 N3 C27 175.4(6)
N3 C20 N2 C15 177.9(7)
N3 C21 C22 C23 -173.1(6)
N3 C21 C26 C25 172.8(6)
N3 C27 C28 C29 -178.5(6)
N3 C27 C32 C31 178.3(6)
O2 C14 C15 C16 76.6(8)
O2 C14 C15 N2 -47.9(7)
P1 C8 C9 C10 -177.0(6)
P1 C8 C13 C12 175.9(6)
Pd1 C20 N2 C15 2.0(10)
Pd1 C20 N3 C21 173.2(5)
Pd1 C20 N3 C27 -8.7(9)
